data_4084174
loop_
_publ_author_name
'Braunschweig, Holger'
'Dewhurst, Rian D.'
'Kramer, Thomas'
'Siedler, Eva'

_publ_section_title
;
 A Simple Decarbonylative Route to Heterodinuclear Alkylborylene Complexes
;
_journal_issue 14
_journal_name_full Organometallics
_journal_page_first 3877
_journal_paper_doi 10.1021/om500596x
_journal_volume 33
_journal_year 2014
_chemical_formula_moiety 'C18 H21 B Co Mn O3'
_chemical_formula_sum 'C18 H21 B Co Mn O3'
_chemical_formula_weight 410.03
_chemical_name_common
;
?
;
_chemical_name_systematic
; 
?
;
_space_group_IT_number 33
_symmetry_cell_setting orthorhombic
_symmetry_space_group_name_Hall 'P 2c -2n'
_symmetry_space_group_name_H-M 'P n a 21'
_atom_sites_solution_hydrogens geom
_atom_sites_solution_primary direct
_atom_sites_solution_secondary difmap
_audit_creation_method SHELXL-97
_cell_angle_alpha 90.00
_cell_angle_beta 90.00
_cell_angle_gamma 90.00
_cell_formula_units_Z 4
_cell_length_a 18.1160(16)
_cell_length_b 7.4490(6)
_cell_length_c 13.0298(12)
_cell_measurement_reflns_used 5271
_cell_measurement_temperature 100(2)
_cell_measurement_theta_max 26.59
_cell_measurement_theta_min 2.74
_cell_volume 1758.3(3)
_computing_cell_refinement 'Saint+ ver. 7.68A (Bruker AXS)'
_computing_data_collection 'APEX2 ver. 2010.3 (Bruker AXS)'
_computing_data_reduction 'Saint+ ver. 7.68A (Bruker AXS)'
_computing_molecular_graphics 'XP ver. 5.1 (Bruker AXS, 1998)'
_computing_publication_material 'SHELXL-97 (Sheldrick, 2008)'
_computing_structure_refinement 'SHELXL-97 (Sheldrick, 1997)'
_computing_structure_solution 'SHELXS-97 (Sheldrick, 1990)'
_diffrn_ambient_temperature 100(2)
_diffrn_detector_area_resol_mean 8.333
_diffrn_measured_fraction_theta_full 1.000
_diffrn_measured_fraction_theta_max 1.000
_diffrn_measurement_device_type 'Bruker X8-APEX II'
_diffrn_measurement_method '\f and \w scans'
_diffrn_radiation_monochromator 'multi-layer mirror'
_diffrn_radiation_source 'rotating anode'
_diffrn_radiation_type MoK\a
_diffrn_radiation_wavelength 0.71073
_diffrn_reflns_av_R_equivalents 0.0268
_diffrn_reflns_av_sigmaI/netI 0.0220
_diffrn_reflns_limit_h_max 22
_diffrn_reflns_limit_h_min -20
_diffrn_reflns_limit_k_max 9
_diffrn_reflns_limit_k_min -9
_diffrn_reflns_limit_l_max 16
_diffrn_reflns_limit_l_min -16
_diffrn_reflns_number 17018
_diffrn_reflns_theta_full 26.01
_diffrn_reflns_theta_max 26.01
_diffrn_reflns_theta_min 2.25
_exptl_absorpt_coefficient_mu 1.673
_exptl_absorpt_correction_T_max 0.7454
_exptl_absorpt_correction_T_min 0.6615
_exptl_absorpt_correction_type multi-scan
_exptl_absorpt_process_details 'Sadabs 2008/1 (Bruker 2008)'
_exptl_crystal_colour black
_exptl_crystal_density_diffrn 1.549
_exptl_crystal_density_method 'not measured'
_exptl_crystal_description block
_exptl_crystal_F_000 840
_exptl_crystal_size_max 0.18
_exptl_crystal_size_mid 0.17
_exptl_crystal_size_min 0.05
_refine_diff_density_max 1.598
_refine_diff_density_min -0.421
_refine_diff_density_rms 0.081
_refine_ls_abs_structure_details 'Flack H D (1983), Acta Cryst. A39, 876-881'
_refine_ls_abs_structure_Flack 0.41(6)
_refine_ls_extinction_method none
_refine_ls_goodness_of_fit_ref 1.043
_refine_ls_hydrogen_treatment constr
_refine_ls_matrix_type full
_refine_ls_number_parameters 328
_refine_ls_number_reflns 3458
_refine_ls_number_restraints 731
_refine_ls_restrained_S_all 0.995
_refine_ls_R_factor_all 0.0603
_refine_ls_R_factor_gt 0.0463
_refine_ls_shift/su_max 0.000
_refine_ls_shift/su_mean 0.000
_refine_ls_structure_factor_coef Fsqd
_refine_ls_weighting_details 'calc w=1/[\s^2^(Fo^2^)+(0.0538P)^2^+4.2272P] where P=(Fo^2^+2Fc^2^)/3'
_refine_ls_weighting_scheme calc
_refine_ls_wR_factor_gt 0.1111
_refine_ls_wR_factor_ref 0.1245
_reflns_number_gt 2826
_reflns_number_total 3458
_reflns_threshold_expression >2sigma(I)
_cod_data_source_file om500596x_si_001.cif
_cod_data_source_block 7b
_cod_depositor_comments
;
The following automatic conversions were performed:

'_symmetry_cell_setting' value 'Orthorhombic' changed to
'orthorhombic' according to
/usr/data/users/saulius/crontab/automatic-downloads/current/ACS/lib/dictionaries/cif_core.dic
dictionary named 'cif_core.dic' version 2.4.2 from 2011-04-26.

Automatic conversion script
Id: cif_fix_values 2281 2013-09-26 08:29:07Z andrius 
;
_cod_original_sg_symbol_H-M Pna2(1)
_cod_database_code 4084174

loop_
_symmetry_equiv_pos_as_xyz
'x, y, z'
'-x, -y, z+1/2'
'x+1/2, -y+1/2, z'
'-x+1/2, y+1/2, z+1/2'

loop_
_atom_site_label
_atom_site_type_symbol
_atom_site_fract_x
_atom_site_fract_y
_atom_site_fract_z
_atom_site_U_iso_or_equiv
_atom_site_adp_type
_atom_site_occupancy
_atom_site_symmetry_multiplicity
_atom_site_calc_flag
_atom_site_refinement_flags
_atom_site_disorder_assembly
_atom_site_disorder_group
B1 B 0.3178(6) 0.741(3) 0.1071(8) 0.0268(12) Uani 0.498(4) 1 d PDU A 1
C11 C 0.2332(7) 0.8088(16) 0.0972(13) 0.0250(14) Uani 0.498(4) 1 d PU A 1
C12 C 0.1907(10) 0.702(2) 0.1837(15) 0.045(3) Uani 0.498(4) 1 d PU A 1
H12A H 0.1924 0.5732 0.1685 0.068 Uiso 0.498(4) 1 calc PR A 1
H12B H 0.1392 0.7419 0.1862 0.068 Uiso 0.498(4) 1 calc PR A 1
H12C H 0.2143 0.7245 0.2502 0.068 Uiso 0.498(4) 1 calc PR A 1
C13 C 0.2268(8) 0.9930(18) 0.1245(12) 0.0370(14) Uani 0.498(4) 1 d PU A 1
H13A H 0.2426 1.0093 0.1959 0.055 Uiso 0.498(4) 1 calc PR A 1
H13B H 0.1753 1.0312 0.1173 0.055 Uiso 0.498(4) 1 calc PR A 1
H13C H 0.2581 1.0654 0.0793 0.055 Uiso 0.498(4) 1 calc PR A 1
C14 C 0.1970(9) 0.755(2) -0.0042(16) 0.042(2) Uani 0.498(4) 1 d PU A 1
H14A H 0.2212 0.8178 -0.0609 0.063 Uiso 0.498(4) 1 calc PR A 1
H14B H 0.1445 0.7864 -0.0026 0.063 Uiso 0.498(4) 1 calc PR A 1
H14C H 0.2022 0.6247 -0.0140 0.063 Uiso 0.498(4) 1 calc PR A 1
B101 B 0.3176(6) 0.746(3) 0.0767(9) 0.0268(12) Uani 0.502(4) 1 d PDU A 2
C111 C 0.2345(8) 0.7828(17) 0.0758(9) 0.0250(14) Uani 0.502(4) 1 d PU A 2
C112 C 0.1971(10) 0.761(3) 0.1960(14) 0.045(3) Uani 0.502(4) 1 d PU A 2
H11A H 0.1458 0.8021 0.1951 0.068 Uiso 0.502(4) 1 calc PR A 2
H11B H 0.2255 0.8327 0.2449 0.068 Uiso 0.502(4) 1 calc PR A 2
H11C H 0.1986 0.6342 0.2167 0.068 Uiso 0.502(4) 1 calc PR A 2
C113 C 0.2273(6) 1.0075(15) 0.0742(13) 0.0370(14) Uani 0.502(4) 1 d PU A 2
H11D H 0.2338 1.0512 0.0038 0.055 Uiso 0.502(4) 1 calc PR A 2
H11E H 0.2654 1.0597 0.1184 0.055 Uiso 0.502(4) 1 calc PR A 2
H11F H 0.1784 1.0428 0.0993 0.055 Uiso 0.502(4) 1 calc PR A 2
C114 C 0.1911(9) 0.688(2) 0.0126(12) 0.042(2) Uani 0.502(4) 1 d PU A 2
H11G H 0.1409 0.7374 0.0145 0.063 Uiso 0.502(4) 1 calc PR A 2
H11H H 0.1901 0.5625 0.0346 0.063 Uiso 0.502(4) 1 calc PR A 2
H11I H 0.2104 0.6958 -0.0575 0.063 Uiso 0.502(4) 1 calc PR A 2
Co1 Co 0.39757(13) 0.7240(4) 0.00327(13) 0.0219(3) Uani 0.498(4) 1 d PDU A 1
Mn1 Mn 0.39778(14) 0.6792(4) 0.20057(16) 0.0230(3) Uani 0.498(4) 1 d PDU A 1
C21 C 0.4553(3) 0.9243(8) 0.2455(5) 0.0267(4) Uani 0.498(4) 1 d PGU A 1
H21 H 0.4808 1.0015 0.1995 0.032 Uiso 0.498(4) 1 calc PR A 1
C22 C 0.4864(3) 0.7768(9) 0.2993(6) 0.0269(4) Uani 0.498(4) 1 d PGU A 1
H22 H 0.5363 0.7381 0.2957 0.032 Uiso 0.498(4) 1 calc PR A 1
C23 C 0.4298(3) 0.6974(8) 0.3596(6) 0.0269(4) Uani 0.498(4) 1 d PGU A 1
H23 H 0.4352 0.5962 0.4033 0.032 Uiso 0.498(4) 1 calc PR A 1
C24 C 0.3638(3) 0.7958(9) 0.3429(5) 0.0268(4) Uani 0.498(4) 1 d PGU A 1
H24 H 0.3172 0.7720 0.3735 0.032 Uiso 0.498(4) 1 calc PR A 1
C25 C 0.3795(3) 0.9360(9) 0.2724(6) 0.0266(4) Uani 0.498(4) 1 d PGU A 1
H25 H 0.3454 1.0225 0.2476 0.032 Uiso 0.498(4) 1 calc PR A 1
C31 C 0.4213(4) 1.0024(9) -0.0062(6) 0.0253(5) Uani 0.498(4) 1 d PGU A 1
H31 H 0.4088 1.0889 0.0445 0.030 Uiso 0.498(4) 1 calc PR A 1
C32 C 0.3759(3) 0.9479(11) -0.0895(6) 0.0251(4) Uani 0.498(4) 1 d PGU A 1
H32 H 0.3278 0.9915 -0.1042 0.030 Uiso 0.498(4) 1 calc PR A 1
C33 C 0.4151(4) 0.8168(11) -0.1468(5) 0.0250(4) Uani 0.498(4) 1 d PGU A 1
C34 C 0.4847(4) 0.7903(9) -0.0990(6) 0.0251(4) Uani 0.498(4) 1 d PGU A 1
H34 H 0.5222 0.7099 -0.1213 0.030 Uiso 0.498(4) 1 calc PR A 1
C35 C 0.4885(3) 0.9050(10) -0.0121(5) 0.0253(5) Uani 0.498(4) 1 d PGU A 1
H35 H 0.5290 0.9148 0.0340 0.030 Uiso 0.498(4) 1 calc PR A 1
C36 C 0.3725(5) 0.7250(13) -0.2442(8) 0.0266(6) Uani 0.498(4) 1 d PU A 1
H36A H 0.3832 0.7935 -0.3067 0.040 Uiso 0.498(4) 1 calc PR A 1
H36B H 0.3192 0.7254 -0.2315 0.040 Uiso 0.498(4) 1 calc PR A 1
H36C H 0.3896 0.6011 -0.2528 0.040 Uiso 0.498(4) 1 calc PR A 1
Mn2 Mn 0.39744(15) 0.6810(4) -0.01921(16) 0.0219(3) Uani 0.502(4) 1 d PDU A 2
Co2 Co 0.39746(13) 0.7251(4) 0.17668(12) 0.0230(3) Uani 0.502(4) 1 d PDU A 2
C121 C 0.4727(3) 0.8860(8) -0.0697(5) 0.0248(4) Uani 0.502(4) 1 d PGU A 2
H121 H 0.5103 0.9370 -0.0280 0.030 Uiso 0.502(4) 1 calc PR A 2
C122 C 0.3986(3) 0.9469(7) -0.0770(5) 0.0248(4) Uani 0.502(4) 1 d PGU A 2
H122 H 0.3779 1.0458 -0.0411 0.030 Uiso 0.502(4) 1 calc PR A 2
C123 C 0.3609(2) 0.8340(9) -0.1474(5) 0.0250(4) Uani 0.502(4) 1 d PGU A 2
H123 H 0.3105 0.8441 -0.1669 0.030 Uiso 0.502(4) 1 calc PR A 2
C124 C 0.4117(3) 0.7033(8) -0.1836(5) 0.0247(4) Uani 0.502(4) 1 d PGU A 2
H124 H 0.4013 0.6106 -0.2316 0.030 Uiso 0.502(4) 1 calc PR A 2
C125 C 0.4808(3) 0.7354(8) -0.1356(5) 0.0247(4) Uani 0.502(4) 1 d PGU A 2
H125 H 0.5247 0.6680 -0.1457 0.030 Uiso 0.502(4) 1 calc PR A 2
C131 C 0.4077(4) 0.8166(11) 0.3275(6) 0.0263(4) Uani 0.502(4) 1 d PGU A 2
C132 C 0.3795(3) 0.9562(12) 0.2645(7) 0.0263(4) Uani 0.502(4) 1 d PGU A 2
H132 H 0.3334 1.0152 0.2729 0.032 Uiso 0.502(4) 1 calc PR A 2
C133 C 0.4323(4) 0.9922(10) 0.1866(6) 0.0263(4) Uani 0.502(4) 1 d PGU A 2
H133 H 0.4277 1.0795 0.1338 0.032 Uiso 0.502(4) 1 calc PR A 2
C134 C 0.4931(3) 0.8749(10) 0.2015(6) 0.0263(4) Uani 0.502(4) 1 d PGU A 2
H134 H 0.5364 0.8699 0.1604 0.032 Uiso 0.502(4) 1 calc PR A 2
C135 C 0.4779(4) 0.7663(9) 0.2885(6) 0.0265(4) Uani 0.502(4) 1 d PGU A 2
H135 H 0.5092 0.6759 0.3159 0.032 Uiso 0.502(4) 1 calc PR A 2
C136 C 0.3883(5) 0.7467(14) 0.4170(8) 0.0275(6) Uani 0.502(4) 1 d PU A 2
H13D H 0.4076 0.8215 0.4727 0.041 Uiso 0.502(4) 1 calc PR A 2
H13E H 0.4085 0.6251 0.4229 0.041 Uiso 0.502(4) 1 calc PR A 2
H13F H 0.3343 0.7416 0.4215 0.041 Uiso 0.502(4) 1 calc PR A 2
O1 O 0.5061(3) 0.4500(8) 0.0825(9) 0.0287(11) Uani 0.498(4) 1 d PU A 1
C1 C 0.4643(7) 0.5569(18) 0.1238(8) 0.0321(11) Uani 0.498(4) 1 d PDU A 1
O2 O 0.3299(7) 0.380(2) 0.2306(10) 0.044(2) Uani 0.498(4) 1 d PU A 1
C2 C 0.3574(9) 0.521(2) 0.2076(15) 0.031(2) Uani 0.498(4) 1 d PU A 1
O3 O 0.3056(7) 0.3652(19) -0.0412(9) 0.040(2) Uani 0.498(4) 1 d PU A 1
C3 C 0.3415(8) 0.495(3) -0.0320(13) 0.027(2) Uani 0.498(4) 1 d PU A 1
O101 O 0.5197(3) 0.4932(8) 0.0948(10) 0.0287(11) Uani 0.502(4) 1 d PU A 2
C101 C 0.4648(6) 0.5623(18) 0.0579(8) 0.0321(11) Uani 0.502(4) 1 d PDU A 2
O102 O 0.3064(7) 0.362(2) 0.2163(10) 0.044(2) Uani 0.502(4) 1 d PU A 2
C102 C 0.3423(9) 0.484(3) 0.2089(14) 0.031(2) Uani 0.502(4) 1 d PU A 2
O103 O 0.3321(6) 0.3841(19) -0.0516(9) 0.040(2) Uani 0.502(4) 1 d PU A 2
C103 C 0.3597(8) 0.517(2) -0.0286(13) 0.027(2) Uani 0.502(4) 1 d PU A 2

loop_
_atom_site_aniso_label
_atom_site_aniso_U_11
_atom_site_aniso_U_22
_atom_site_aniso_U_33
_atom_site_aniso_U_23
_atom_site_aniso_U_13
_atom_site_aniso_U_12
B1 0.0274(13) 0.0261(13) 0.0267(15) -0.0001(7) -0.0001(7) -0.0002(7)
C11 0.0247(14) 0.0252(16) 0.0250(16) -0.0004(7) 0.0003(7) -0.0005(7)
C12 0.045(3) 0.046(3) 0.046(3) -0.0002(7) 0.0007(7) 0.0000(7)
C13 0.0364(15) 0.0374(15) 0.0371(16) 0.0002(7) 0.0001(7) 0.0009(7)
C14 0.041(3) 0.043(3) 0.043(3) 0.0001(7) -0.0006(7) 0.0001(7)
B101 0.0274(13) 0.0261(13) 0.0267(15) -0.0001(7) -0.0001(7) -0.0002(7)
C111 0.0247(14) 0.0252(16) 0.0250(16) -0.0004(7) 0.0003(7) -0.0005(7)
C112 0.045(3) 0.046(3) 0.046(3) -0.0002(7) 0.0007(7) 0.0000(7)
C113 0.0364(15) 0.0374(15) 0.0371(16) 0.0002(7) 0.0001(7) 0.0009(7)
C114 0.041(3) 0.043(3) 0.043(3) 0.0001(7) -0.0006(7) 0.0001(7)
Co1 0.0215(4) 0.0221(5) 0.0223(4) 0.0016(4) 0.0011(4) -0.0011(4)
Mn1 0.0230(4) 0.0230(5) 0.0230(4) -0.0017(4) -0.0010(4) -0.0009(4)
C21 0.0270(5) 0.0264(5) 0.0266(5) -0.0021(4) -0.0014(4) -0.0013(4)
C22 0.0269(6) 0.0270(6) 0.0268(6) -0.0019(5) -0.0017(5) -0.0012(5)
C23 0.0272(6) 0.0270(6) 0.0264(6) -0.0018(5) -0.0015(5) -0.0008(5)
C24 0.0274(6) 0.0265(6) 0.0263(6) -0.0019(5) -0.0009(5) -0.0007(5)
C25 0.0273(6) 0.0262(6) 0.0265(6) -0.0022(4) -0.0011(5) -0.0009(5)
C31 0.0255(6) 0.0247(6) 0.0255(6) 0.0013(5) 0.0009(5) -0.0011(5)
C32 0.0255(6) 0.0247(6) 0.0251(6) 0.0018(5) 0.0007(5) -0.0006(5)
C33 0.0254(6) 0.0249(5) 0.0248(5) 0.0016(4) 0.0010(4) -0.0009(4)
C34 0.0252(6) 0.0250(6) 0.0253(6) 0.0010(5) 0.0013(5) -0.0012(5)
C35 0.0253(6) 0.0250(7) 0.0256(6) 0.0010(5) 0.0009(5) -0.0013(5)
C36 0.0271(9) 0.0267(9) 0.0259(8) 0.0006(7) 0.0000(7) -0.0010(7)
Mn2 0.0215(4) 0.0221(5) 0.0223(4) 0.0016(4) 0.0011(4) -0.0011(4)
Co2 0.0230(4) 0.0230(5) 0.0230(4) -0.0017(4) -0.0010(4) -0.0009(4)
C121 0.0249(5) 0.0244(5) 0.0252(5) 0.0015(4) 0.0014(4) -0.0017(4)
C122 0.0254(6) 0.0239(5) 0.0251(5) 0.0020(4) 0.0008(5) -0.0008(4)
C123 0.0256(6) 0.0249(6) 0.0244(5) 0.0023(4) 0.0004(5) -0.0003(5)
C124 0.0254(6) 0.0253(6) 0.0236(5) 0.0016(5) 0.0012(5) -0.0008(5)
C125 0.0248(6) 0.0250(6) 0.0244(5) 0.0013(5) 0.0021(4) -0.0013(5)
C131 0.0271(5) 0.0265(5) 0.0255(4) -0.0025(4) -0.0014(4) -0.0011(4)
C132 0.0273(6) 0.0256(5) 0.0262(5) -0.0028(4) -0.0010(4) -0.0008(4)
C133 0.0269(6) 0.0252(5) 0.0268(6) -0.0021(4) -0.0012(5) -0.0017(5)
C134 0.0259(5) 0.0262(6) 0.0269(6) -0.0020(5) -0.0017(4) -0.0021(4)
C135 0.0264(5) 0.0269(6) 0.0262(5) -0.0021(4) -0.0024(4) -0.0013(4)
C136 0.0283(9) 0.0280(9) 0.0262(6) -0.0015(6) -0.0007(7) -0.0012(8)
O1 0.0281(12) 0.0284(12) 0.0296(12) -0.0006(7) -0.0003(7) 0.0015(7)
C1 0.0318(12) 0.0325(12) 0.0320(13) 0.0000(7) -0.0002(7) 0.0004(7)
O2 0.044(2) 0.043(2) 0.044(2) 0.0018(7) -0.0007(7) -0.0004(7)
C2 0.031(2) 0.031(2) 0.030(2) -0.0002(7) 0.0001(7) -0.0003(7)
O3 0.041(2) 0.040(2) 0.041(2) -0.0019(7) 0.0005(7) -0.0003(7)
C3 0.027(2) 0.027(2) 0.027(2) 0.0002(7) 0.0000(7) -0.0002(7)
O101 0.0281(12) 0.0284(12) 0.0296(12) -0.0006(7) -0.0003(7) 0.0015(7)
C101 0.0318(12) 0.0325(12) 0.0320(13) 0.0000(7) -0.0002(7) 0.0004(7)
O102 0.044(2) 0.043(2) 0.044(2) 0.0018(7) -0.0007(7) -0.0004(7)
C102 0.031(2) 0.031(2) 0.030(2) -0.0002(7) 0.0001(7) -0.0003(7)
O103 0.041(2) 0.040(2) 0.041(2) -0.0019(7) 0.0005(7) -0.0003(7)
C103 0.027(2) 0.027(2) 0.027(2) 0.0002(7) 0.0000(7) -0.0002(7)

loop_
_atom_type_symbol
_atom_type_description
_atom_type_scat_dispersion_real
_atom_type_scat_dispersion_imag
_atom_type_scat_source
C C 0.0033 0.0016 'International Tables Vol C Tables 4.2.6.8 and 6.1.1.4'
H H 0.0000 0.0000 'International Tables Vol C Tables 4.2.6.8 and 6.1.1.4'
B B 0.0013 0.0007 'International Tables Vol C Tables 4.2.6.8 and 6.1.1.4'
O O 0.0106 0.0060 'International Tables Vol C Tables 4.2.6.8 and 6.1.1.4'
Mn Mn 0.3368 0.7283 'International Tables Vol C Tables 4.2.6.8 and 6.1.1.4'
Co Co 0.3494 0.9721 'International Tables Vol C Tables 4.2.6.8 and 6.1.1.4'

loop_
_geom_angle_atom_site_label_1
_geom_angle_atom_site_label_2
_geom_angle_atom_site_label_3
_geom_angle
C11 B1 Mn1 145.8(9)
C11 B1 Co1 131.0(9)
Mn1 B1 Co1 82.5(4)
C13 C11 C14 115.9(13)
C13 C11 C12 105.5(13)
C14 C11 C12 106.0(11)
C13 C11 B1 110.9(13)
C14 C11 B1 113.1(13)
C12 C11 B1 104.4(11)
C111 B101 Co2 138.5(8)
C111 B101 Mn2 139.5(9)
Co2 B101 Mn2 81.9(4)
C114 C111 B101 119.3(13)
C114 C111 C113 118.1(12)
B101 C111 C113 104.7(12)
C114 C111 C112 106.2(12)
B101 C111 C112 111.3(10)
C113 C111 C112 94.4(11)
C111 C112 H11A 109.5
C111 C112 H11B 109.5
H11A C112 H11B 109.5
C111 C112 H11C 109.5
H11A C112 H11C 109.5
H11B C112 H11C 109.5
C111 C113 H11D 109.5
C111 C113 H11E 109.5
H11D C113 H11E 109.5
C111 C113 H11F 109.5
H11D C113 H11F 109.5
H11E C113 H11F 109.5
C111 C114 H11G 109.5
C111 C114 H11H 109.5
H11G C114 H11H 109.5
C111 C114 H11I 109.5
H11G C114 H11I 109.5
H11H C114 H11I 109.5
B1 Co1 C3 81.1(8)
B1 Co1 C32 101.8(6)
C3 Co1 C32 116.3(5)
B1 Co1 C33 136.4(5)
C3 Co1 C33 98.1(5)
C32 Co1 C33 39.57(15)
B1 Co1 C31 97.1(7)
C3 Co1 C31 155.0(5)
C32 Co1 C31 39.34(14)
C33 Co1 C31 65.98(19)
B1 Co1 C34 162.6(8)
C3 Co1 C34 115.1(5)
C32 Co1 C34 65.96(19)
C33 Co1 C34 39.29(14)
C31 Co1 C34 65.52(16)
B1 Co1 C35 125.8(7)
C3 Co1 C35 152.9(5)
C32 Co1 C35 65.70(17)
C33 Co1 C35 65.67(17)
C31 Co1 C35 38.94(12)
C34 Co1 C35 38.91(12)
B1 Co1 C1 87.3(5)
C3 Co1 C1 87.9(6)
C32 Co1 C1 155.0(5)
C33 Co1 C1 136.2(4)
C31 Co1 C1 117.0(5)
C34 Co1 C1 99.3(4)
C35 Co1 C1 90.0(4)
B1 Co1 Mn1 48.2(3)
C3 Co1 Mn1 96.7(5)
C32 Co1 Mn1 132.4(3)
C33 Co1 Mn1 165.1(2)
C31 Co1 Mn1 100.6(3)
C34 Co1 Mn1 130.6(2)
C35 Co1 Mn1 100.0(2)
C1 Co1 Mn1 42.7(2)
C2 Mn1 C1 87.7(9)
C2 Mn1 B1 81.5(11)
C1 Mn1 B1 105.6(6)
C2 Mn1 C24 97.8(8)
C1 Mn1 C24 151.0(4)
B1 Mn1 C24 103.4(4)
C2 Mn1 C25 130.1(7)
C1 Mn1 C25 142.0(5)
B1 Mn1 C25 86.9(7)
C24 Mn1 C25 38.62(13)
C2 Mn1 C23 97.6(8)
C1 Mn1 C23 112.5(4)
B1 Mn1 C23 141.8(4)
C24 Mn1 C23 38.62(12)
C25 Mn1 C23 64.42(16)
C2 Mn1 C21 160.6(8)
C1 Mn1 C21 104.5(5)
B1 Mn1 C21 108.9(8)
C24 Mn1 C21 64.24(16)
C25 Mn1 C21 38.21(12)
C23 Mn1 C21 63.96(15)
C2 Mn1 C22 129.1(8)
C1 Mn1 C22 90.2(5)
B1 Mn1 C22 146.8(8)
C24 Mn1 C22 64.23(16)
C25 Mn1 C22 63.96(15)
C23 Mn1 C22 38.21(12)
C21 Mn1 C22 37.97(11)
C2 Mn1 Co1 100.0(8)
C1 Mn1 Co1 61.2(3)
B1 Mn1 Co1 49.3(3)
C24 Mn1 Co1 143.8(2)
C25 Mn1 Co1 108.4(2)
C23 Mn1 Co1 161.0(2)
C21 Mn1 Co1 99.1(2)
C22 Mn1 Co1 122.9(2)
C22 C21 C25 108.0
C22 C21 Mn1 71.0(3)
C25 C21 Mn1 69.9(3)
C22 C21 H21 126.0
C25 C21 H21 126.0
Mn1 C21 H21 124.7
C23 C22 C21 108.0
C23 C22 Mn1 69.9(3)
C21 C22 Mn1 71.0(3)
C23 C22 H22 126.0
C21 C22 H22 126.0
Mn1 C22 H22 124.7
C22 C23 C24 108.0
C22 C23 Mn1 71.9(3)
C24 C23 Mn1 70.0(3)
C22 C23 H23 126.0
C24 C23 H23 126.0
Mn1 C23 H23 123.7
C25 C24 C23 108.0
C25 C24 Mn1 71.3(3)
C23 C24 Mn1 71.3(3)
C25 C24 H24 126.0
C23 C24 H24 126.0
Mn1 C24 H24 123.0
C24 C25 C21 108.0
C24 C25 Mn1 70.1(3)
C21 C25 Mn1 71.9(3)
C24 C25 H25 126.0
C21 C25 H25 126.0
Mn1 C25 H25 123.6
C35 C31 C32 108.0
C35 C31 Co1 71.2(3)
C32 C31 Co1 69.4(3)
C35 C31 H31 126.0
C32 C31 H31 126.0
Co1 C31 H31 125.0
C33 C32 C31 108.0
C33 C32 Co1 70.3(3)
C31 C32 Co1 71.3(3)
C33 C32 H32 126.0
C31 C32 H32 126.0
Co1 C32 H32 124.1
C32 C33 C34 108.0
C32 C33 C36 117.4(6)
C34 C33 C36 134.5(6)
C32 C33 Co1 70.1(3)
C34 C33 Co1 71.3(3)
C36 C33 Co1 120.9(6)
C35 C34 C33 108.0
C35 C34 Co1 71.1(3)
C33 C34 Co1 69.4(3)
C35 C34 H34 126.0
C33 C34 H34 126.0
Co1 C34 H34 125.1
C31 C35 C34 108.0
C31 C35 Co1 69.9(3)
C34 C35 Co1 70.0(3)
C31 C35 H35 126.0
C34 C35 H35 126.0
Co1 C35 H35 125.7
C103 Mn2 C101 87.2(8)
C103 Mn2 B101 85.0(10)
C101 Mn2 B101 105.2(6)
C103 Mn2 C122 141.9(7)
C101 Mn2 C122 130.3(5)
B101 Mn2 C122 90.1(7)
C103 Mn2 C123 104.3(7)
C101 Mn2 C123 155.0(5)
B101 Mn2 C123 97.9(5)
C122 Mn2 C123 39.06(12)
C103 Mn2 C121 154.0(7)
C101 Mn2 C121 95.1(5)
B101 Mn2 C121 118.9(7)
C122 Mn2 C121 38.84(11)
C123 Mn2 C121 64.96(14)
C103 Mn2 C124 92.2(7)
C101 Mn2 C124 120.4(4)
B101 Mn2 C124 134.1(4)
C122 Mn2 C124 64.87(15)
C123 Mn2 C124 38.63(12)
C121 Mn2 C124 64.36(14)
C103 Mn2 C125 116.0(7)
C101 Mn2 C125 90.6(4)
B101 Mn2 C125 154.6(7)
C122 Mn2 C125 64.63(14)
C123 Mn2 C125 64.49(15)
C121 Mn2 C125 38.30(10)
C124 Mn2 C125 38.18(11)
C103 Mn2 Co2 101.4(7)
C101 Mn2 Co2 60.8(3)
B101 Mn2 Co2 48.7(3)
C122 Mn2 Co2 103.5(2)
C123 Mn2 Co2 135.3(3)
C121 Mn2 Co2 102.3(2)
C124 Mn2 Co2 166.4(2)
C125 Mn2 Co2 131.8(2)
B101 Co2 C135 166.6(7)
B101 Co2 C134 132.5(7)
C135 Co2 C134 39.82(14)
B101 Co2 C131 131.8(4)
C135 Co2 C131 39.80(15)
C134 Co2 C131 66.80(18)
B101 Co2 C133 100.8(7)
C135 Co2 C133 66.77(17)
C134 Co2 C133 39.74(13)
C131 Co2 C133 66.7(2)
B101 Co2 C132 100.5(6)
C135 Co2 C132 66.8(2)
C134 Co2 C132 66.71(18)
C131 Co2 C132 39.72(16)
C133 Co2 C132 39.68(15)
B101 Co2 C102 81.3(9)
C135 Co2 C102 108.6(5)
C134 Co2 C102 145.3(5)
C131 Co2 C102 97.7(6)
C133 Co2 C102 161.1(5)
C132 Co2 C102 121.4(5)
B101 Co2 C101 89.2(4)
C135 Co2 C101 100.1(4)
C134 Co2 C101 86.9(4)
C131 Co2 C101 138.9(3)
C133 Co2 C101 112.4(4)
C132 Co2 C101 151.5(4)
C102 Co2 C101 86.3(6)
B101 Co2 Mn2 49.4(3)
C135 Co2 Mn2 135.4(2)
C134 Co2 Mn2 102.8(2)
C131 Co2 Mn2 167.2(3)
C133 Co2 Mn2 100.5(3)
C132 Co2 Mn2 130.3(3)
C102 Co2 Mn2 95.1(5)
C101 Co2 Mn2 43.1(2)
C122 C121 C125 108.0
C122 C121 Mn2 69.4(3)
C125 C121 Mn2 71.9(3)
C122 C121 H121 126.0
C125 C121 H121 126.0
Mn2 C121 H121 124.3
C121 C122 C123 108.0
C121 C122 Mn2 71.8(3)
C123 C122 Mn2 70.8(3)
C121 C122 H122 126.0
C123 C122 H122 126.0
Mn2 C122 H122 123.1
C124 C123 C122 108.0
C124 C123 Mn2 72.1(3)
C122 C123 Mn2 70.1(3)
C124 C123 H123 126.0
C122 C123 H123 126.0
Mn2 C123 H123 123.4
C123 C124 C125 108.0
C123 C124 Mn2 69.3(3)
C125 C124 Mn2 71.4(2)
C123 C124 H124 126.0
C125 C124 H124 126.0
Mn2 C124 H124 124.9
C121 C125 C124 108.0
C121 C125 Mn2 69.8(3)
C124 C125 Mn2 70.4(3)
C121 C125 H125 126.0
C124 C125 H125 126.0
Mn2 C125 H125 125.4
C136 C131 C132 134.5(7)
C136 C131 C135 116.7(7)
C132 C131 C135 108.0
C136 C131 Co2 132.6(7)
C132 C131 Co2 70.3(3)
C135 C131 Co2 70.0(3)
C133 C132 C131 108.0
C133 C132 Co2 70.1(3)
C131 C132 Co2 70.0(3)
C133 C132 H132 126.0
C131 C132 H132 126.0
Co2 C132 H132 125.5
C134 C133 C132 108.0
C134 C133 Co2 69.9(3)
C132 C133 Co2 70.2(3)
C134 C133 H133 126.0
C132 C133 H133 126.0
Co2 C133 H133 125.5
C133 C134 C135 108.0
C133 C134 Co2 70.3(3)
C135 C134 Co2 70.0(3)
C133 C134 H134 126.0
C135 C134 H134 126.0
Co2 C134 H134 125.3
C134 C135 C131 108.0
C134 C135 Co2 70.2(3)
C131 C135 Co2 70.2(3)
C134 C135 H135 126.0
C131 C135 H135 126.0
Co2 C135 H135 125.2
C131 C136 H13D 109.5
C131 C136 H13E 109.5
H13D C136 H13E 109.5
C131 C136 H13F 109.5
H13D C136 H13F 109.5
H13E C136 H13F 109.5
O1 C1 Mn1 169.0(11)
O1 C1 Co1 111.7(8)
Mn1 C1 Co1 76.1(3)
O2 C2 Mn1 167.6(18)
O3 C3 Co1 172.2(14)
O101 C101 Mn2 167.1(11)
O101 C101 Co2 112.8(8)
Mn2 C101 Co2 76.1(3)
O102 C102 Co2 170.8(16)
O103 C103 Mn2 169.6(17)

loop_
_geom_bond_atom_site_label_1
_geom_bond_atom_site_label_2
_geom_bond_distance
B1 C11 1.619(17)
B1 Mn1 1.949(10)
B1 Co1 1.983(10)
C11 C13 1.422(19)
C11 C14 1.53(3)
C11 C12 1.58(2)
C12 H12A 0.9800
C12 H12B 0.9800
C12 H12C 0.9800
C13 H13A 0.9800
C13 H13B 0.9800
C13 H13C 0.9800
C14 H14A 0.9800
C14 H14B 0.9800
C14 H14C 0.9800
B101 C111 1.530(17)
B101 Co2 1.953(10)
B101 Mn2 1.973(10)
C111 C114 1.34(2)
C111 C113 1.679(17)
C111 C112 1.71(2)
C112 H11A 0.9800
C112 H11B 0.9800
C112 H11C 0.9800
C113 H11D 0.9800
C113 H11E 0.9800
C113 H11F 0.9800
C114 H11G 0.9800
C114 H11H 0.9800
C114 H11I 0.9800
Co1 C3 2.038(19)
Co1 C32 2.096(9)
Co1 C33 2.098(9)
Co1 C31 2.122(8)
Co1 C34 2.124(8)
Co1 C35 2.139(7)
Co1 C1 2.340(10)
Co1 Mn1 2.592(3)
Mn1 C2 1.392(17)
Mn1 C1 1.812(10)
Mn1 C24 2.138(8)
Mn1 C25 2.155(8)
Mn1 C23 2.156(8)
Mn1 C21 2.182(7)
Mn1 C22 2.183(7)
C21 C22 1.4200
C21 C25 1.4200
C21 H21 0.9500
C22 C23 1.4200
C22 H22 0.9500
C23 C24 1.4200
C23 H23 0.9500
C24 C25 1.4200
C24 H24 0.9500
C25 H25 0.9500
C31 C35 1.4200
C31 C32 1.4200
C31 H31 0.9500
C32 C33 1.4200
C32 H32 0.9500
C33 C34 1.4200
C33 C36 1.635(11)
C34 C35 1.4200
C34 H34 0.9500
C35 H35 0.9500
C36 H36A 0.9800
C36 H36B 0.9800
C36 H36C 0.9800
Mn2 C103 1.406(18)
Mn2 C101 1.811(9)
Mn2 C122 2.119(7)
Mn2 C123 2.128(7)
Mn2 C121 2.150(7)
Mn2 C124 2.164(7)
Mn2 C125 2.178(7)
Mn2 Co2 2.573(3)
Co2 C135 2.084(8)
Co2 C134 2.086(8)
Co2 C131 2.088(9)
Co2 C133 2.091(8)
Co2 C132 2.092(9)
Co2 C102 2.10(2)
Co2 C101 2.314(9)
C121 C122 1.4200
C121 C125 1.4200
C121 H121 0.9500
C122 C123 1.4200
C122 H122 0.9500
C123 C124 1.4200
C123 H123 0.9500
C124 C125 1.4200
C124 H124 0.9500
C125 H125 0.9500
C131 C136 1.325(11)
C131 C132 1.4200
C131 C135 1.4200
C132 C133 1.4200
C132 H132 0.9500
C133 C134 1.4200
C133 H133 0.9500
C134 C135 1.4200
C134 H134 0.9500
C135 H135 0.9500
C136 H13D 0.9800
C136 H13E 0.9800
C136 H13F 0.9800
O1 C1 1.224(12)
O2 C2 1.20(2)
O3 C3 1.17(2)
O101 C101 1.219(12)
O102 C102 1.12(2)
O103 C103 1.15(2)

loop_
_geom_torsion_atom_site_label_1
_geom_torsion_atom_site_label_2
_geom_torsion_atom_site_label_3
_geom_torsion_atom_site_label_4
_geom_torsion
Mn1 B1 C11 C13 72(3)
Co1 B1 C11 C13 -95(2)
Mn1 B1 C11 C14 -156(2)
Co1 B1 C11 C14 37(2)
Mn1 B1 C11 C12 -41(3)
Co1 B1 C11 C12 152.0(18)
Co2 B101 C111 C114 -139(2)
Mn2 B101 C111 C114 36(3)
Co2 B101 C111 C113 86(2)
Mn2 B101 C111 C113 -99(2)
Co2 B101 C111 C112 -15(3)
Mn2 B101 C111 C112 159.9(19)
C11 B1 Co1 C3 -80.1(19)
Mn1 B1 Co1 C3 107.4(8)
C11 B1 Co1 C32 35(2)
Mn1 B1 Co1 C32 -137.5(6)
C11 B1 Co1 C33 12(3)
Mn1 B1 Co1 C33 -160.2(4)
C11 B1 Co1 C31 74.7(19)
Mn1 B1 Co1 C31 -97.8(7)
C11 B1 Co1 C34 79(2)
Mn1 B1 Co1 C34 -93.8(13)
C11 B1 Co1 C35 103.5(17)
Mn1 B1 Co1 C35 -69.0(9)
C11 B1 Co1 C1 -168.4(19)
Mn1 B1 Co1 C1 19.1(7)
C11 B1 Co1 Mn1 173(2)
C11 B1 Mn1 C2 79(3)
Co1 B1 Mn1 C2 -111.1(10)
C11 B1 Mn1 C1 164(3)
Co1 B1 Mn1 C1 -26.0(10)
C11 B1 Mn1 C24 -17(3)
Co1 B1 Mn1 C24 152.8(5)
C11 B1 Mn1 C25 -52(3)
Co1 B1 Mn1 C25 117.6(7)
C11 B1 Mn1 C23 -12(4)
Co1 B1 Mn1 C23 157.5(5)
C11 B1 Mn1 C21 -84(3)
Co1 B1 Mn1 C21 85.8(7)
C11 B1 Mn1 C22 -80(3)
Co1 B1 Mn1 C22 89.7(9)
C11 B1 Mn1 Co1 -170(3)
B1 Co1 Mn1 C2 69.5(12)
C3 Co1 Mn1 C2 -2.2(7)
C32 Co1 Mn1 C2 133.1(7)
C33 Co1 Mn1 C2 -175.8(12)
C31 Co1 Mn1 C2 159.6(7)
C34 Co1 Mn1 C2 -133.6(8)
C35 Co1 Mn1 C2 -160.8(7)
C1 Co1 Mn1 C2 -81.7(9)
B1 Co1 Mn1 C1 151.2(11)
C3 Co1 Mn1 C1 79.5(7)
C32 Co1 Mn1 C1 -145.1(7)
C33 Co1 Mn1 C1 -94.0(12)
C31 Co1 Mn1 C1 -118.6(6)
C34 Co1 Mn1 C1 -51.9(6)
C35 Co1 Mn1 C1 -79.1(6)
C3 Co1 Mn1 B1 -71.7(11)
C32 Co1 Mn1 B1 63.6(10)
C33 Co1 Mn1 B1 114.7(14)
C31 Co1 Mn1 B1 90.1(10)
C34 Co1 Mn1 B1 156.8(10)
C35 Co1 Mn1 B1 129.7(10)
C1 Co1 Mn1 B1 -151.2(11)
B1 Co1 Mn1 C24 -48.9(10)
C3 Co1 Mn1 C24 -120.6(6)
C32 Co1 Mn1 C24 14.8(5)
C33 Co1 Mn1 C24 65.9(10)
C31 Co1 Mn1 C24 41.3(4)
C34 Co1 Mn1 C24 108.0(4)
C35 Co1 Mn1 C24 80.9(4)
C1 Co1 Mn1 C24 159.9(7)
B1 Co1 Mn1 C25 -68.9(10)
C3 Co1 Mn1 C25 -140.6(5)
C32 Co1 Mn1 C25 -5.3(4)
C33 Co1 Mn1 C25 45.8(10)
C31 Co1 Mn1 C25 21.2(3)
C34 Co1 Mn1 C25 88.0(4)
C35 Co1 Mn1 C25 60.8(3)
C1 Co1 Mn1 C25 139.9(6)
B1 Co1 Mn1 C23 -133.4(11)
C3 Co1 Mn1 C23 154.9(8)
C32 Co1 Mn1 C23 -69.8(7)
C33 Co1 Mn1 C23 -18.7(13)
C31 Co1 Mn1 C23 -43.3(7)
C34 Co1 Mn1 C23 23.4(8)
C35 Co1 Mn1 C23 -3.7(7)
C1 Co1 Mn1 C23 75.3(9)
B1 Co1 Mn1 C21 -107.1(10)
C3 Co1 Mn1 C21 -178.8(5)
C32 Co1 Mn1 C21 -43.5(3)
C33 Co1 Mn1 C21 7.6(10)
C31 Co1 Mn1 C21 -17.0(3)
C34 Co1 Mn1 C21 49.7(4)
C35 Co1 Mn1 C21 22.6(3)
C1 Co1 Mn1 C21 101.6(6)
B1 Co1 Mn1 C22 -139.3(10)
C3 Co1 Mn1 C22 149.0(5)
C32 Co1 Mn1 C22 -75.7(4)
C33 Co1 Mn1 C22 -24.6(11)
C31 Co1 Mn1 C22 -49.2(3)
C34 Co1 Mn1 C22 17.6(4)
C35 Co1 Mn1 C22 -9.6(3)
C1 Co1 Mn1 C22 69.5(6)
C2 Mn1 C21 C22 56(2)
C1 Mn1 C21 C22 -71.0(4)
B1 Mn1 C21 C22 176.5(4)
C24 Mn1 C21 C22 80.43(19)
C25 Mn1 C21 C22 118.30(15)
C23 Mn1 C21 C22 37.30(13)
Co1 Mn1 C21 C22 -133.4(2)
C2 Mn1 C21 C25 -62(2)
C1 Mn1 C21 C25 170.7(4)
B1 Mn1 C21 C25 58.2(4)
C24 Mn1 C21 C25 -37.87(13)
C23 Mn1 C21 C25 -81.00(18)
C22 Mn1 C21 C25 -118.30(15)
Co1 Mn1 C21 C25 108.3(2)
C25 C21 C22 C23 0.0
Mn1 C21 C22 C23 -60.4(3)
C25 C21 C22 Mn1 60.4(3)
C2 Mn1 C22 C23 -40.8(10)
C1 Mn1 C22 C23 -127.9(5)
B1 Mn1 C22 C23 112.3(7)
C24 Mn1 C22 C23 37.86(12)
C25 Mn1 C22 C23 81.00(18)
C21 Mn1 C22 C23 118.31(16)
Co1 Mn1 C22 C23 176.9(3)
C2 Mn1 C22 C21 -159.1(10)
C1 Mn1 C22 C21 113.8(5)
B1 Mn1 C22 C21 -6.0(7)
C24 Mn1 C22 C21 -80.5(2)
C25 Mn1 C22 C21 -37.31(12)
C23 Mn1 C22 C21 -118.31(16)
Co1 Mn1 C22 C21 58.6(3)
C21 C22 C23 C24 0.0
Mn1 C22 C23 C24 -61.1(3)
C21 C22 C23 Mn1 61.1(3)
C2 Mn1 C23 C22 149.3(8)
C1 Mn1 C23 C22 58.7(6)
B1 Mn1 C23 C22 -124.9(12)
C24 Mn1 C23 C22 -117.67(15)
C25 Mn1 C23 C22 -79.71(17)
C21 Mn1 C23 C22 -37.07(12)
Co1 Mn1 C23 C22 -7.9(7)
C2 Mn1 C23 C24 -93.1(7)
C1 Mn1 C23 C24 176.3(6)
B1 Mn1 C23 C24 -7.2(12)
C25 Mn1 C23 C24 37.96(12)
C21 Mn1 C23 C24 80.60(19)
C22 Mn1 C23 C24 117.67(16)
Co1 Mn1 C23 C24 109.7(7)
C22 C23 C24 C25 0.0
Mn1 C23 C24 C25 -62.3(3)
C22 C23 C24 Mn1 62.3(3)
C2 Mn1 C24 C25 -150.4(8)
C1 Mn1 C24 C25 110.3(11)
B1 Mn1 C24 C25 -67.3(7)
C23 Mn1 C24 C25 117.28(14)
C21 Mn1 C24 C25 37.47(12)
C22 Mn1 C24 C25 79.82(17)
Co1 Mn1 C24 C25 -31.4(4)
C2 Mn1 C24 C23 92.4(8)
C1 Mn1 C24 C23 -7.0(11)
B1 Mn1 C24 C23 175.4(8)
C25 Mn1 C24 C23 -117.28(14)
C21 Mn1 C24 C23 -79.81(18)
C22 Mn1 C24 C23 -37.46(12)
Co1 Mn1 C24 C23 -148.6(4)
C23 C24 C25 C21 0.0
Mn1 C24 C25 C21 -62.3(3)
C23 C24 C25 Mn1 62.3(3)
C22 C21 C25 C24 0.0
Mn1 C21 C25 C24 61.1(3)
C22 C21 C25 Mn1 -61.1(3)
C2 Mn1 C25 C24 39.8(11)
C1 Mn1 C25 C24 -132.3(6)
B1 Mn1 C25 C24 116.0(5)
C23 Mn1 C25 C24 -37.95(12)
C21 Mn1 C25 C24 -117.66(16)
C22 Mn1 C25 C24 -80.58(18)
Co1 Mn1 C25 C24 161.1(2)
C2 Mn1 C25 C21 157.5(11)
C1 Mn1 C25 C21 -14.7(6)
B1 Mn1 C25 C21 -126.3(5)
C24 Mn1 C25 C21 117.66(16)
C23 Mn1 C25 C21 79.71(18)
C22 Mn1 C25 C21 37.08(11)
Co1 Mn1 C25 C21 -81.2(2)
B1 Co1 C31 C35 141.5(4)
C3 Co1 C31 C35 -134.3(12)
C32 Co1 C31 C35 -118.49(17)
C33 Co1 C31 C35 -80.4(2)
C34 Co1 C31 C35 -37.17(13)
C1 Co1 C31 C35 50.9(4)
Mn1 Co1 C31 C35 92.8(3)
B1 Co1 C31 C32 -100.0(4)
C3 Co1 C31 C32 -15.8(12)
C33 Co1 C31 C32 38.05(14)
C34 Co1 C31 C32 81.3(2)
C35 Co1 C31 C32 118.49(17)
C1 Co1 C31 C32 169.4(4)
Mn1 Co1 C31 C32 -148.7(3)
C35 C31 C32 C33 0.0
Co1 C31 C32 C33 -61.0(3)
C35 C31 C32 Co1 61.0(3)
B1 Co1 C32 C33 -155.3(6)
C3 Co1 C32 C33 -69.5(6)
C31 Co1 C32 C33 117.91(16)
C34 Co1 C32 C33 37.78(13)
C35 Co1 C32 C33 80.6(2)
C1 Co1 C32 C33 95.0(9)
Mn1 Co1 C32 C33 161.7(3)
B1 Co1 C32 C31 86.8(6)
C3 Co1 C32 C31 172.6(6)
C33 Co1 C32 C31 -117.91(16)
C34 Co1 C32 C31 -80.13(19)
C35 Co1 C32 C31 -37.30(13)
C1 Co1 C32 C31 -22.9(9)
Mn1 Co1 C32 C31 43.8(3)
C31 C32 C33 C34 0.0
Co1 C32 C33 C34 -61.6(3)
C31 C32 C33 C36 177.0(8)
Co1 C32 C33 C36 115.4(7)
C31 C32 C33 Co1 61.6(3)
B1 Co1 C33 C32 36.4(10)
C3 Co1 C33 C32 122.0(5)
C31 Co1 C33 C32 -37.83(13)
C34 Co1 C33 C32 -117.95(16)
C35 Co1 C33 C32 -80.69(19)
C1 Co1 C33 C32 -142.5(7)
Mn1 Co1 C33 C32 -64.5(11)
B1 Co1 C33 C34 154.3(10)
C3 Co1 C33 C34 -120.1(5)
C32 Co1 C33 C34 117.95(16)
C31 Co1 C33 C34 80.12(19)
C35 Co1 C33 C34 37.26(13)
C1 Co1 C33 C34 -24.6(7)
Mn1 Co1 C33 C34 53.5(11)
B1 Co1 C33 C36 -74.3(12)
C3 Co1 C33 C36 11.3(8)
C32 Co1 C33 C36 -110.7(7)
C31 Co1 C33 C36 -148.5(7)
C34 Co1 C33 C36 131.3(7)
C35 Co1 C33 C36 168.6(7)
C1 Co1 C33 C36 106.8(8)
Mn1 Co1 C33 C36 -175.2(7)
C32 C33 C34 C35 0.0
C36 C33 C34 C35 -176.3(10)
Co1 C33 C34 C35 -60.9(3)
C32 C33 C34 Co1 60.9(3)
C36 C33 C34 Co1 -115.4(9)
B1 Co1 C34 C35 32.8(13)
C3 Co1 C34 C35 -170.4(6)
C32 Co1 C34 C35 80.5(2)
C33 Co1 C34 C35 118.56(17)
C31 Co1 C34 C35 37.19(13)
C1 Co1 C34 C35 -78.4(4)
Mn1 Co1 C34 C35 -45.6(4)
B1 Co1 C34 C33 -85.8(13)
C3 Co1 C34 C33 71.0(6)
C32 Co1 C34 C33 -38.04(14)
C31 Co1 C34 C33 -81.4(2)
C35 Co1 C34 C33 -118.56(17)
C1 Co1 C34 C33 163.1(5)
Mn1 Co1 C34 C33 -164.2(4)
C32 C31 C35 C34 0.0
Co1 C31 C35 C34 59.9(3)
C32 C31 C35 Co1 -59.9(3)
C33 C34 C35 C31 0.0
Co1 C34 C35 C31 -59.8(3)
C33 C34 C35 Co1 59.8(3)
B1 Co1 C35 C31 -49.6(6)
C3 Co1 C35 C31 138.3(12)
C32 Co1 C35 C31 37.68(14)
C33 Co1 C35 C31 81.3(2)
C34 Co1 C35 C31 118.92(18)
C1 Co1 C35 C31 -136.3(4)
Mn1 Co1 C35 C31 -94.5(3)
B1 Co1 C35 C34 -168.5(6)
C3 Co1 C35 C34 19.4(12)
C32 Co1 C35 C34 -81.2(2)
C33 Co1 C35 C34 -37.62(14)
C31 Co1 C35 C34 -118.92(18)
C1 Co1 C35 C34 104.8(4)
Mn1 Co1 C35 C34 146.6(3)
C111 B101 Mn2 C103 -67(2)
Co2 B101 Mn2 C103 109.9(9)
C111 B101 Mn2 C101 -152(2)
Co2 B101 Mn2 C101 24.2(9)
C111 B101 Mn2 C122 76(2)
Co2 B101 Mn2 C122 -107.9(6)
C111 B101 Mn2 C123 37(2)
Co2 B101 Mn2 C123 -146.4(6)
C111 B101 Mn2 C121 103(2)
Co2 B101 Mn2 C121 -80.6(7)
C111 B101 Mn2 C124 22(3)
Co2 B101 Mn2 C124 -161.9(3)
C111 B101 Mn2 C125 81(3)
Co2 B101 Mn2 C125 -102.6(8)
C111 B101 Mn2 Co2 -176(3)
C111 B101 Co2 C135 -67(4)
Mn2 B101 Co2 C135 116.7(17)
C111 B101 Co2 C134 -116(2)
Mn2 B101 Co2 C134 67.1(9)
C111 B101 Co2 C131 -20(3)
Mn2 B101 Co2 C131 163.0(4)
C111 B101 Co2 C133 -89(2)
Mn2 B101 Co2 C133 94.6(6)
C111 B101 Co2 C132 -48(2)
Mn2 B101 Co2 C132 135.1(6)
C111 B101 Co2 C102 72(2)
Mn2 B101 Co2 C102 -104.4(8)
C111 B101 Co2 C101 158(2)
Mn2 B101 Co2 C101 -18.0(7)
C111 B101 Co2 Mn2 177(3)
C103 Mn2 Co2 B101 -72.9(11)
C101 Mn2 Co2 B101 -153.1(11)
C122 Mn2 Co2 B101 78.0(9)
C123 Mn2 Co2 B101 51.2(10)
C121 Mn2 Co2 B101 117.9(9)
C124 Mn2 Co2 B101 108.0(13)
C125 Mn2 Co2 B101 145.9(10)
C103 Mn2 Co2 C135 124.3(7)
C101 Mn2 Co2 C135 44.1(7)
B101 Mn2 Co2 C135 -162.8(10)
C122 Mn2 Co2 C135 -84.8(4)
C123 Mn2 Co2 C135 -111.6(4)
C121 Mn2 Co2 C135 -44.9(4)
C124 Mn2 Co2 C135 -54.8(11)
C125 Mn2 Co2 C135 -16.9(5)
C103 Mn2 Co2 C134 151.3(7)
C101 Mn2 Co2 C134 71.1(6)
B101 Mn2 Co2 C134 -135.9(9)
C122 Mn2 Co2 C134 -57.8(3)
C123 Mn2 Co2 C134 -84.6(3)
C121 Mn2 Co2 C134 -18.0(3)
C124 Mn2 Co2 C134 -27.9(10)
C125 Mn2 Co2 C134 10.0(4)
C103 Mn2 Co2 C131 -173.8(12)
C101 Mn2 Co2 C131 106.0(12)
B101 Mn2 Co2 C131 -101.0(14)
C122 Mn2 Co2 C131 -22.9(11)
C123 Mn2 Co2 C131 -49.7(11)
C121 Mn2 Co2 C131 16.9(11)
C124 Mn2 Co2 C131 7.0(16)
C125 Mn2 Co2 C131 44.9(11)
C103 Mn2 Co2 C133 -168.2(7)
C101 Mn2 Co2 C133 111.6(6)
B101 Mn2 Co2 C133 -95.3(9)
C122 Mn2 Co2 C133 -17.3(3)
C123 Mn2 Co2 C133 -44.1(3)
C121 Mn2 Co2 C133 22.6(3)
C124 Mn2 Co2 C133 12.6(10)
C125 Mn2 Co2 C133 50.6(3)
C103 Mn2 Co2 C132 -138.5(7)
C101 Mn2 Co2 C132 141.3(6)
B101 Mn2 Co2 C132 -65.7(10)
C122 Mn2 Co2 C132 12.4(3)
C123 Mn2 Co2 C132 -14.4(4)
C121 Mn2 Co2 C132 52.3(3)
C124 Mn2 Co2 C132 42.3(10)
C125 Mn2 Co2 C132 80.3(4)
C103 Mn2 Co2 C102 1.1(6)
C101 Mn2 Co2 C102 -79.1(7)
B101 Mn2 Co2 C102 74.0(10)
C122 Mn2 Co2 C102 152.1(5)
C123 Mn2 Co2 C102 125.2(5)
C121 Mn2 Co2 C102 -168.1(5)
C124 Mn2 Co2 C102 -178.0(10)
C125 Mn2 Co2 C102 -140.1(5)
C103 Mn2 Co2 C101 80.2(8)
B101 Mn2 Co2 C101 153.1(11)
C122 Mn2 Co2 C101 -128.9(6)
C123 Mn2 Co2 C101 -155.7(6)
C121 Mn2 Co2 C101 -89.0(6)
C124 Mn2 Co2 C101 -99.0(11)
C125 Mn2 Co2 C101 -61.0(6)
C103 Mn2 C121 C122 108.4(15)
C101 Mn2 C121 C122 -157.5(4)
B101 Mn2 C121 C122 -47.0(4)
C123 Mn2 C121 C122 38.16(11)
C124 Mn2 C121 C122 81.08(17)
C125 Mn2 C121 C122 118.05(14)
Co2 Mn2 C121 C122 -96.3(3)
C103 Mn2 C121 C125 -9.6(15)
C101 Mn2 C121 C125 84.4(4)
B101 Mn2 C121 C125 -165.0(5)
C122 Mn2 C121 C125 -118.05(14)
C123 Mn2 C121 C125 -79.89(17)
C124 Mn2 C121 C125 -36.96(11)
Co2 Mn2 C121 C125 145.6(2)
C125 C121 C122 C123 0.0
Mn2 C121 C122 C123 -61.9(3)
C125 C121 C122 Mn2 61.9(3)
C103 Mn2 C122 C121 -137.7(12)
C101 Mn2 C122 C121 29.9(5)
B101 Mn2 C122 C121 140.2(4)
C123 Mn2 C122 C121 -117.34(14)
C124 Mn2 C122 C121 -79.65(16)
C125 Mn2 C122 C121 -37.26(10)
Co2 Mn2 C122 C121 92.9(2)
C103 Mn2 C122 C123 -20.3(12)
C101 Mn2 C122 C123 147.3(5)
B101 Mn2 C122 C123 -102.4(4)
C121 Mn2 C122 C123 117.34(14)
C124 Mn2 C122 C123 37.69(11)
C125 Mn2 C122 C123 80.09(16)
Co2 Mn2 C122 C123 -149.8(2)
C121 C122 C123 C124 0.0
Mn2 C122 C123 C124 -62.5(3)
C121 C122 C123 Mn2 62.5(3)
C103 Mn2 C123 C124 -75.2(7)
C101 Mn2 C123 C124 40.0(12)
B101 Mn2 C123 C124 -162.1(6)
C122 Mn2 C123 C124 117.54(13)
C121 Mn2 C123 C124 79.59(16)
C125 Mn2 C123 C124 37.05(11)
Co2 Mn2 C123 C124 161.6(3)
C103 Mn2 C123 C122 167.2(7)
C101 Mn2 C123 C122 -77.6(12)
B101 Mn2 C123 C122 80.4(6)
C121 Mn2 C123 C122 -37.95(11)
C124 Mn2 C123 C122 -117.54(13)
C125 Mn2 C123 C122 -80.48(16)
Co2 Mn2 C123 C122 44.1(3)
C122 C123 C124 C125 0.0
Mn2 C123 C124 C125 -61.3(2)
C122 C123 C124 Mn2 61.3(2)
C103 Mn2 C124 C123 110.3(7)
C101 Mn2 C124 C123 -161.7(6)
B101 Mn2 C124 C123 25.1(10)
C122 Mn2 C124 C123 -38.11(11)
C121 Mn2 C124 C123 -81.30(17)
C125 Mn2 C124 C123 -118.38(14)
Co2 Mn2 C124 C123 -70.5(10)
C103 Mn2 C124 C125 -131.3(7)
C101 Mn2 C124 C125 -43.3(6)
B101 Mn2 C124 C125 143.5(10)
C122 Mn2 C124 C125 80.27(16)
C123 Mn2 C124 C125 118.38(14)
C121 Mn2 C124 C125 37.08(11)
Co2 Mn2 C124 C125 47.9(10)
C122 C121 C125 C124 0.0
Mn2 C121 C125 C124 60.3(3)
C122 C121 C125 Mn2 -60.3(3)
C123 C124 C125 C121 0.0
Mn2 C124 C125 C121 -59.9(3)
C123 C124 C125 Mn2 59.9(3)
C103 Mn2 C125 C121 175.3(8)
C101 Mn2 C125 C121 -97.5(5)
B101 Mn2 C125 C121 31.9(9)
C122 Mn2 C125 C121 37.78(12)
C123 Mn2 C125 C121 81.24(17)
C124 Mn2 C125 C121 118.72(15)
Co2 Mn2 C125 C121 -47.7(3)
C103 Mn2 C125 C124 56.6(8)
C101 Mn2 C125 C124 143.8(5)
B101 Mn2 C125 C124 -86.8(9)
C122 Mn2 C125 C124 -80.94(17)
C123 Mn2 C125 C124 -37.48(11)
C121 Mn2 C125 C124 -118.72(15)
Co2 Mn2 C125 C124 -166.5(3)
B101 Co2 C131 C136 86.9(13)
C135 Co2 C131 C136 -108.3(10)
C134 Co2 C131 C136 -146.0(9)
C133 Co2 C131 C136 170.6(10)
C132 Co2 C131 C136 133.1(10)
C102 Co2 C131 C136 1.7(10)
C101 Co2 C131 C136 -91.5(11)
Mn2 Co2 C131 C136 176.7(8)
B101 Co2 C131 C132 -46.1(10)
C135 Co2 C131 C132 118.68(17)
C134 Co2 C131 C132 81.0(2)
C133 Co2 C131 C132 37.54(15)
C102 Co2 C131 C132 -131.4(5)
C101 Co2 C131 C132 135.4(7)
Mn2 Co2 C131 C132 43.6(12)
B101 Co2 C131 C135 -164.8(10)
C134 Co2 C131 C135 -37.72(14)
C133 Co2 C131 C135 -81.1(2)
C132 Co2 C131 C135 -118.68(17)
C102 Co2 C131 C135 110.0(5)
C101 Co2 C131 C135 16.8(7)
Mn2 Co2 C131 C135 -75.1(12)
C136 C131 C132 C133 168.9(12)
C135 C131 C132 C133 0.0
Co2 C131 C132 C133 -60.1(3)
C136 C131 C132 Co2 -131.0(11)
C135 C131 C132 Co2 60.1(3)
B101 Co2 C132 C133 -94.3(6)
C135 Co2 C132 C133 81.1(2)
C134 Co2 C132 C133 37.60(14)
C131 Co2 C132 C133 118.79(17)
C102 Co2 C132 C133 179.4(6)
C101 Co2 C132 C133 14.1(8)
Mn2 Co2 C132 C133 -49.6(3)
B101 Co2 C132 C131 146.9(6)
C135 Co2 C132 C131 -37.68(14)
C134 Co2 C132 C131 -81.2(2)
C133 Co2 C132 C131 -118.79(17)
C102 Co2 C132 C131 60.7(6)
C101 Co2 C132 C131 -104.7(8)
Mn2 Co2 C132 C131 -168.4(3)
C131 C132 C133 C134 0.0
Co2 C132 C133 C134 -60.0(3)
C131 C132 C133 Co2 60.0(3)
B101 Co2 C133 C134 -147.7(4)
C135 Co2 C133 C134 37.70(15)
C131 Co2 C133 C134 81.2(2)
C132 Co2 C133 C134 118.76(18)
C102 Co2 C133 C134 117.3(17)
C101 Co2 C133 C134 -54.0(4)
Mn2 Co2 C133 C134 -97.4(3)
B101 Co2 C133 C132 93.5(4)
C135 Co2 C133 C132 -81.1(2)
C134 Co2 C133 C132 -118.76(18)
C131 Co2 C133 C132 -37.57(15)
C102 Co2 C133 C132 -1.5(17)
C101 Co2 C133 C132 -172.8(4)
Mn2 Co2 C133 C132 143.8(3)
C132 C133 C134 C135 0.0
Co2 C133 C134 C135 -60.1(3)
C132 C133 C134 Co2 60.1(3)
B101 Co2 C134 C133 45.3(6)
C135 Co2 C134 C133 -118.64(19)
C131 Co2 C134 C133 -80.9(2)
C132 Co2 C134 C133 -37.54(14)
C102 Co2 C134 C133 -149.6(10)
C101 Co2 C134 C133 131.5(4)
Mn2 Co2 C134 C133 91.1(3)
B101 Co2 C134 C135 164.0(6)
C131 Co2 C134 C135 37.70(14)
C133 Co2 C134 C135 118.64(19)
C132 Co2 C134 C135 81.1(2)
C102 Co2 C134 C135 -31.0(10)
C101 Co2 C134 C135 -109.9(4)
Mn2 Co2 C134 C135 -150.2(3)
C133 C134 C135 C131 0.0
Co2 C134 C135 C131 -60.3(3)
C133 C134 C135 Co2 60.3(3)
C136 C131 C135 C134 -171.2(9)
C132 C131 C135 C134 0.0
Co2 C131 C135 C134 60.3(3)
C136 C131 C135 Co2 128.5(9)
C132 C131 C135 Co2 -60.3(3)
B101 Co2 C135 C134 -61(2)
C131 Co2 C135 C134 -118.59(18)
C133 Co2 C135 C134 -37.63(14)
C132 Co2 C135 C134 -81.0(2)
C102 Co2 C135 C134 162.0(6)
C101 Co2 C135 C134 72.5(4)
Mn2 Co2 C135 C134 43.6(4)
B101 Co2 C135 C131 57(2)
C134 Co2 C135 C131 118.59(18)
C133 Co2 C135 C131 81.0(2)
C132 Co2 C135 C131 37.60(15)
C102 Co2 C135 C131 -79.4(6)
C101 Co2 C135 C131 -168.9(5)
Mn2 Co2 C135 C131 162.2(4)
C2 Mn1 C1 O1 -34(6)
B1 Mn1 C1 O1 -114(6)
C24 Mn1 C1 O1 68(7)
C25 Mn1 C1 O1 140(6)
C23 Mn1 C1 O1 63(6)
C21 Mn1 C1 O1 131(6)
C22 Mn1 C1 O1 95(6)
Co1 Mn1 C1 O1 -137(6)
C2 Mn1 C1 Co1 102.7(8)
B1 Mn1 C1 Co1 22.3(8)
C24 Mn1 C1 Co1 -155.3(8)
C25 Mn1 C1 Co1 -83.2(7)
C23 Mn1 C1 Co1 -160.0(3)
C21 Mn1 C1 Co1 -92.6(4)
C22 Mn1 C1 Co1 -128.1(4)
B1 Co1 C1 O1 150.9(12)
C3 Co1 C1 O1 69.7(11)
C32 Co1 C1 O1 -96.5(12)
C33 Co1 C1 O1 -29.9(14)
C31 Co1 C1 O1 -112.5(9)
C34 Co1 C1 O1 -45.4(10)
C35 Co1 C1 O1 -83.3(10)
Mn1 Co1 C1 O1 171.9(14)
B1 Co1 C1 Mn1 -21.0(8)
C3 Co1 C1 Mn1 -102.2(6)
C32 Co1 C1 Mn1 91.6(9)
C33 Co1 C1 Mn1 158.2(4)
C31 Co1 C1 Mn1 75.6(5)
C34 Co1 C1 Mn1 142.7(4)
C35 Co1 C1 Mn1 104.8(5)
C1 Mn1 C2 O2 94(7)
B1 Mn1 C2 O2 -159(8)
C24 Mn1 C2 O2 -57(7)
C25 Mn1 C2 O2 -81(8)
C23 Mn1 C2 O2 -18(8)
C21 Mn1 C2 O2 -35(9)
C22 Mn1 C2 O2 6(8)
Co1 Mn1 C2 O2 155(7)
C103 Mn2 C101 O101 120(5)
B101 Mn2 C101 O101 -156(5)
C122 Mn2 C101 O101 -52(5)
C123 Mn2 C101 O101 1(6)
C121 Mn2 C101 O101 -34(5)
C124 Mn2 C101 O101 29(5)
C125 Mn2 C101 O101 4(5)
Co2 Mn2 C101 O101 -135(5)
C103 Mn2 C101 Co2 -104.7(7)
B101 Mn2 C101 Co2 -20.7(8)
C122 Mn2 C101 Co2 82.9(5)
C123 Mn2 C101 Co2 136.7(10)
C121 Mn2 C101 Co2 101.2(3)
C124 Mn2 C101 Co2 164.4(3)
C125 Mn2 C101 Co2 139.3(3)
B101 Co2 C101 O101 -169.7(12)
C135 Co2 C101 O101 19.9(11)
C134 Co2 C101 O101 57.6(10)
C131 Co2 C101 O101 9.1(14)
C133 Co2 C101 O101 88.9(10)
C132 Co2 C101 O101 79.2(13)
C102 Co2 C101 O101 -88.3(11)
Mn2 Co2 C101 O101 170.2(14)
B101 Co2 C101 Mn2 20.1(8)
C135 Co2 C101 Mn2 -150.2(4)
C134 Co2 C101 Mn2 -112.5(5)
C131 Co2 C101 Mn2 -161.1(4)
C133 Co2 C101 Mn2 -81.3(5)
C132 Co2 C101 Mn2 -91.0(8)
C102 Co2 C101 Mn2 101.5(6)
C101 Mn2 C103 O103 -112(8)
B101 Mn2 C103 O103 142(8)
C122 Mn2 C103 O103 59(9)
C123 Mn2 C103 O103 46(8)
C121 Mn2 C103 O103 -16(9)
C124 Mn2 C103 O103 8(8)
C125 Mn2 C103 O103 -23(9)
Co2 Mn2 C103 O103 -171(8)
